data_2205916
loop_
_publ_author_name
'Li-Ping Zhang '
'Jian Lv '
'Yi , Li '
'Yong-Mei Wang '

_publ_section_title
;1-Carboxylatomethyl-2-(hydroxyquinolin-4-ylmethyl)-5-vinyl-1-azoniabicyclo[2.2.2]octane,
 a zwitterion of the Cinchona alkaloid complex
;
_journal_issue 6
_journal_name_full 'Acta Crystallographica Section E'
_journal_page_first o1855
_journal_page_last o1857
_journal_paper_doi 10.1107/S1600536805015709
_journal_volume 61
_journal_year 2005
_chemical_formula_iupac 'C21 H24 N2 O3'
_chemical_formula_moiety 'C21 H24 N2 O3'
_chemical_formula_sum 'C21 H24 N2 O3'
_chemical_formula_weight 352.42
_chemical_name_systematic
;
1-Carboxymethyl-2-(hydroxyquinolin-4-ylmethyl)-5-vinyl-1-
azoniabicyclo[2.2.2]octane
;
_space_group_IT_number 19
_symmetry_cell_setting orthorhombic
_symmetry_space_group_name_Hall 'P 2ac 2ab'
_symmetry_space_group_name_H-M 'P 21 21 21'
_atom_sites_solution_hydrogens geom
_atom_sites_solution_primary direct
_atom_sites_solution_secondary difmap
_cell_angle_alpha 90.00
_cell_angle_beta 90.00
_cell_angle_gamma 90.00
_cell_formula_units_Z 4
_cell_length_a 6.952(2)
_cell_length_b 8.522(3)
_cell_length_c 30.120(9)
_cell_measurement_reflns_used 869
_cell_measurement_temperature 292
_cell_measurement_theta_max 24.01
_cell_measurement_theta_min 2.48
_cell_volume 1784.5(10)
_computing_cell_refinement SMART
_computing_data_collection 'SMART (Bruker, 1998)'
_computing_data_reduction 'SAINT (Bruker, 1999)'
_computing_molecular_graphics 'SHELXTL (Bruker, 1999)'
_computing_publication_material SHELXTL
_computing_structure_refinement 'SHELXL97 (Sheldrick, 1997)'
_computing_structure_solution 'SHELXS97 (Sheldrick, 1997)'
_diffrn_ambient_temperature 292
_diffrn_measured_fraction_theta_full 0.999
_diffrn_measured_fraction_theta_max 0.999
_diffrn_measurement_device_type 'Bruker SMART CCD area-detector'
_diffrn_measurement_method '\f and \w'
_diffrn_radiation_monochromator graphite
_diffrn_radiation_source 'fine-focus sealed tube'
_diffrn_radiation_type MoK\a
_diffrn_radiation_wavelength 0.71073
_diffrn_reflns_av_R_equivalents 0.0493
_diffrn_reflns_av_sigmaI/netI 0.0644
_diffrn_reflns_limit_h_max 8
_diffrn_reflns_limit_h_min -8
_diffrn_reflns_limit_k_max 10
_diffrn_reflns_limit_k_min -10
_diffrn_reflns_limit_l_max 37
_diffrn_reflns_limit_l_min -17
_diffrn_reflns_number 10346
_diffrn_reflns_theta_full 26.40
_diffrn_reflns_theta_max 26.40
_diffrn_reflns_theta_min 2.48
_diffrn_standards_number 0
_exptl_absorpt_coefficient_mu 0.088
_exptl_absorpt_correction_T_max 0.989
_exptl_absorpt_correction_T_min 0.981
_exptl_absorpt_correction_type multi-scan
_exptl_absorpt_process_details '(SADABS; Sheldrick, 1996)'
_exptl_crystal_colour colourless
_exptl_crystal_density_diffrn 1.312
_exptl_crystal_density_meas ?
_exptl_crystal_density_method 'not measured'
_exptl_crystal_description block
_exptl_crystal_F_000 752
_exptl_crystal_size_max 0.22
_exptl_crystal_size_mid 0.18
_exptl_crystal_size_min 0.12
_refine_diff_density_max 0.254
_refine_diff_density_min -0.222
_refine_ls_extinction_method none
_refine_ls_goodness_of_fit_ref 1.084
_refine_ls_hydrogen_treatment constr
_refine_ls_matrix_type full
_refine_ls_number_parameters 236
_refine_ls_number_reflns 2144
_refine_ls_number_restraints 0
_refine_ls_restrained_S_all 1.084
_refine_ls_R_factor_all 0.0930
_refine_ls_R_factor_gt 0.0605
_refine_ls_shift/su_max 0.000
_refine_ls_shift/su_mean 0.000
_refine_ls_structure_factor_coef Fsqd
_refine_ls_weighting_details 'calc w = 1/[\s^2^(Fo^2^)+(0.0495P)^2^+0.0926P] where P = (Fo^2^+2Fc^2^)/3'
_refine_ls_weighting_scheme calc
_refine_ls_wR_factor_gt 0.1075
_refine_ls_wR_factor_ref 0.1170
_reflns_number_gt 1694
_reflns_number_total 2144
_reflns_threshold_expression I>2\s(I)
_cod_data_source_file cv6507.cif
_cod_data_source_block I
_cod_depositor_comments
;
The following automatic conversions were performed:
'_symmetry_cell_setting' value 'Orthorhombic' changed to 'orthorhombic'
according to '/home/saulius/struct/CIF-dictionaries/cif_core.dic'
dictionary named 'cif_core.dic' version 2.4.1 from 2010-06-29.

Automatic conversion script
Id: cif_fix_enum 1527 2010-12-29 10:47:43Z saulius 

The following automatic conversions were performed:

'_symmetry_cell_setting' value 'Orthorhombic' changed to
'orthorhombic' according to
/home/saulius/struct/CIF-dictionaries/cif_core.dic dictionary named
'cif_core.dic' version 2.4.1 from 2010-06-29.

Automatic conversion script
Id: cif_fix_values 1715 2011-07-08 13:25:40Z adriana 

The following automatic conversions were performed:

'_exptl_crystal_density_meas' value 'none' was changed to '?' - the
value is perceived as not measured.

Automatic conversion script
Id: cif_fix_values 3008 2015-01-20 13:52:24Z robertas 
;
_cod_original_cell_volume 1784.4(9)
_cod_original_sg_symbol_Hall P2ac2ab
_cod_database_code 2205916
_cod_database_fobs_code 2205916

loop_
_symmetry_equiv_pos_as_xyz
'x, y, z'
'-x+1/2, -y, z+1/2'
'-x, y+1/2, -z+1/2'
'x+1/2, -y+1/2, -z'

loop_
_atom_site_label
_atom_site_fract_x
_atom_site_fract_y
_atom_site_fract_z
_atom_site_U_iso_or_equiv
_atom_site_adp_type
_atom_site_calc_flag
_atom_site_refinement_flags
_atom_site_occupancy
_atom_site_type_symbol
O1 1.0239(3) 0.2076(2) 0.14997(7) 0.0438(5) Uani d . 1 O
H1 1.1061 0.1387 0.1489 0.066 Uiso calc R 1 H
O2 0.3779(3) 0.0790(2) 0.16026(7) 0.0436(5) Uani d . 1 O
O3 0.5145(3) -0.0606(2) 0.21431(7) 0.0556(6) Uani d . 1 O
N1 0.6432(3) 0.3341(3) 0.17671(7) 0.0282(5) Uani d . 1 N
N2 0.9635(4) 0.0636(3) -0.01265(8) 0.0469(7) Uani d . 1 N
C1 0.7099(4) 0.2908(3) 0.12960(9) 0.0276(6) Uani d . 1 C
H1A 0.5959 0.2551 0.1134 0.033 Uiso calc R 1 H
C2 0.7785(4) 0.4414(3) 0.10705(9) 0.0358(7) Uani d . 1 C
H2A 0.7414 0.4401 0.0760 0.043 Uiso calc R 1 H
H2B 0.9177 0.4476 0.1086 0.043 Uiso calc R 1 H
C3 0.6899(4) 0.5848(3) 0.12998(10) 0.0390(7) Uani d . 1 C
H3 0.7071 0.6791 0.1118 0.047 Uiso calc R 1 H
C4 0.4767(4) 0.5514(4) 0.13731(10) 0.0451(8) Uani d . 1 C
H4A 0.4122 0.6463 0.1471 0.054 Uiso calc R 1 H
H4B 0.4182 0.5178 0.1097 0.054 Uiso calc R 1 H
C5 0.4542(4) 0.4236(3) 0.17224(9) 0.0343(7) Uani d . 1 C
H5A 0.3522 0.3521 0.1636 0.041 Uiso calc R 1 H
H5B 0.4199 0.4703 0.2005 0.041 Uiso calc R 1 H
C6 0.7799(4) 0.6072(3) 0.17592(10) 0.0398(7) Uani d . 1 C
H6 0.6955 0.6758 0.1933 0.048 Uiso calc R 1 H
C7 0.7860(4) 0.4461(3) 0.19857(9) 0.0347(7) Uani d . 1 C
H7A 0.9148 0.4029 0.1964 0.042 Uiso calc R 1 H
H7B 0.7546 0.4575 0.2298 0.042 Uiso calc R 1 H
C8 0.9762(5) 0.6803(4) 0.17446(12) 0.0574(9) Uani d . 1 C
H8 1.0697 0.6277 0.1582 0.069 Uiso calc R 1 H
C9 1.0274(6) 0.8078(5) 0.19346(14) 0.0836(13) Uani d . 1 C
H9A 0.9389 0.8646 0.2101 0.100 Uiso calc R 1 H
H9B 1.1531 0.8437 0.1906 0.100 Uiso calc R 1 H
C10 0.6201(4) 0.1947(3) 0.20700(9) 0.0330(6) Uani d . 1 C
H10A 0.5708 0.2327 0.2351 0.040 Uiso calc R 1 H
H10B 0.7472 0.1521 0.2126 0.040 Uiso calc R 1 H
C11 0.4909(4) 0.0594(3) 0.19191(9) 0.0344(6) Uani d . 1 C
C12 0.8580(4) 0.1570(3) 0.12745(9) 0.0321(6) Uani d . 1 C
H12 0.8057 0.0643 0.1425 0.039 Uiso calc R 1 H
C13 1.0868(5) 0.1340(3) 0.01304(11) 0.0469(8) Uani d . 1 C
H13 1.2021 0.1662 0.0003 0.056 Uiso calc R 1 H
C14 1.0607(4) 0.1656(3) 0.05839(10) 0.0419(8) Uani d . 1 C
H14 1.1553 0.2182 0.0744 0.050 Uiso calc R 1 H
C15 0.8944(4) 0.1179(3) 0.07888(9) 0.0305(6) Uani d . 1 C
C16 0.7573(4) 0.0337(3) 0.05291(10) 0.0329(7) Uani d . 1 C
C17 0.7972(4) 0.0112(3) 0.00716(10) 0.0358(7) Uani d . 1 C
C18 0.6615(5) -0.0655(4) -0.01977(10) 0.0458(8) Uani d . 1 C
H18 0.6861 -0.0776 -0.0499 0.055 Uiso calc R 1 H
C19 0.4956(5) -0.1221(3) -0.00257(11) 0.0486(8) Uani d . 1 C
H19 0.4072 -0.1723 -0.0209 0.058 Uiso calc R 1 H
C20 0.4573(4) -0.1050(3) 0.04256(11) 0.0452(8) Uani d . 1 C
H20 0.3444 -0.1463 0.0543 0.054 Uiso calc R 1 H
C21 0.5836(4) -0.0284(3) 0.06971(10) 0.0367(7) Uani d . 1 C
H21 0.5548 -0.0169 0.0997 0.044 Uiso calc R 1 H

loop_
_atom_site_aniso_label
_atom_site_aniso_U_11
_atom_site_aniso_U_22
_atom_site_aniso_U_33
_atom_site_aniso_U_12
_atom_site_aniso_U_13
_atom_site_aniso_U_23
O1 0.0283(11) 0.0503(12) 0.0527(13) 0.0074(10) -0.0093(10) -0.0105(11)
O2 0.0306(11) 0.0480(12) 0.0523(13) -0.0056(11) -0.0016(10) 0.0021(10)
O3 0.0700(15) 0.0414(11) 0.0555(14) -0.0111(13) -0.0006(12) 0.0142(11)
N1 0.0204(11) 0.0304(12) 0.0337(13) -0.0003(10) -0.0023(10) -0.0022(10)
N2 0.0547(17) 0.0427(14) 0.0432(16) 0.0017(14) 0.0145(14) -0.0036(13)
C1 0.0219(13) 0.0349(14) 0.0259(15) -0.0010(12) -0.0022(12) -0.0031(12)
C2 0.0339(16) 0.0405(16) 0.0331(16) -0.0001(15) -0.0017(13) 0.0032(14)
C3 0.0367(16) 0.0306(15) 0.0497(19) 0.0001(13) 0.0031(14) 0.0061(14)
C4 0.0358(17) 0.0409(17) 0.059(2) 0.0067(15) -0.0054(15) 0.0047(15)
C5 0.0206(13) 0.0391(15) 0.0432(17) 0.0021(13) 0.0004(12) -0.0062(13)
C6 0.0343(16) 0.0315(16) 0.054(2) -0.0054(13) 0.0066(15) -0.0061(14)
C7 0.0283(14) 0.0395(16) 0.0364(16) -0.0034(13) -0.0046(12) -0.0095(13)
C8 0.0417(19) 0.055(2) 0.076(2) -0.0136(18) 0.0028(18) -0.0088(19)
C9 0.067(3) 0.070(3) 0.114(3) -0.025(2) -0.021(3) 0.001(2)
C10 0.0339(15) 0.0382(15) 0.0269(16) 0.0004(14) 0.0007(12) 0.0052(12)
C11 0.0283(14) 0.0372(15) 0.0376(17) 0.0019(14) 0.0138(14) 0.0014(13)
C12 0.0219(14) 0.0343(15) 0.0401(17) 0.0001(12) -0.0004(13) 0.0010(13)
C13 0.043(2) 0.0408(17) 0.057(2) -0.0024(15) 0.0210(17) -0.0046(16)
C14 0.0371(17) 0.0402(16) 0.048(2) -0.0032(14) 0.0068(15) -0.0062(15)
C15 0.0276(15) 0.0257(14) 0.0381(17) 0.0024(12) 0.0031(12) 0.0009(12)
C16 0.0346(15) 0.0230(13) 0.0410(18) 0.0040(12) 0.0038(13) 0.0020(12)
C17 0.0447(18) 0.0259(14) 0.0369(19) 0.0070(13) 0.0038(15) -0.0017(12)
C18 0.062(2) 0.0396(17) 0.0359(18) 0.0027(17) -0.0062(16) -0.0042(15)
C19 0.054(2) 0.0421(17) 0.049(2) -0.0021(16) -0.0151(18) -0.0081(15)
C20 0.0389(18) 0.0412(18) 0.055(2) -0.0062(14) -0.0021(15) -0.0047(15)
C21 0.0361(17) 0.0348(16) 0.0392(18) -0.0013(14) 0.0065(13) -0.0038(13)

loop_
_atom_type_symbol
_atom_type_description
_atom_type_scat_dispersion_real
_atom_type_scat_dispersion_imag
_atom_type_scat_source
C C 0.0033 0.0016 'International Tables Vol C Tables 4.2.6.8 and 6.1.1.4'
H H 0.0000 0.0000 'International Tables Vol C Tables 4.2.6.8 and 6.1.1.4'
N N 0.0061 0.0033 'International Tables Vol C Tables 4.2.6.8 and 6.1.1.4'
O O 0.0106 0.0060 'International Tables Vol C Tables 4.2.6.8 and 6.1.1.4'

loop_
_geom_angle_atom_site_label_1
_geom_angle_atom_site_label_2
_geom_angle_atom_site_label_3
_geom_angle
C12 O1 H1 109.5
C10 N1 C5 110.8(2)
C10 N1 C7 107.51(19)
C5 N1 C7 106.63(19)
C10 N1 C1 113.67(19)
C5 N1 C1 107.38(18)
C7 N1 C1 110.60(19)
C13 N2 C17 116.5(3)
C2 C1 N1 107.6(2)
C2 C1 C12 113.3(2)
N1 C1 C12 114.8(2)
C2 C1 H1A 106.9
N1 C1 H1A 106.9
C12 C1 H1A 106.9
C1 C2 C3 110.1(2)
C1 C2 H2A 109.6
C3 C2 H2A 109.6
C1 C2 H2B 109.6
C3 C2 H2B 109.6
H2A C2 H2B 108.2
C4 C3 C6 106.8(2)
C4 C3 C2 107.9(2)
C6 C3 C2 110.0(2)
C4 C3 H3 110.6
C6 C3 H3 110.6
C2 C3 H3 110.6
C5 C4 C3 109.5(2)
C5 C4 H4A 109.8
C3 C4 H4A 109.8
C5 C4 H4B 109.8
C3 C4 H4B 109.8
H4A C4 H4B 108.2
C4 C5 N1 109.3(2)
C4 C5 H5A 109.8
N1 C5 H5A 109.8
C4 C5 H5B 109.8
N1 C5 H5B 109.8
H5A C5 H5B 108.3
C8 C6 C3 113.4(3)
C8 C6 C7 111.1(3)
C3 C6 C7 107.5(2)
C8 C6 H6 108.2
C3 C6 H6 108.2
C7 C6 H6 108.2
N1 C7 C6 110.5(2)
N1 C7 H7A 109.6
C6 C7 H7A 109.6
N1 C7 H7B 109.6
C6 C7 H7B 109.6
H7A C7 H7B 108.1
C9 C8 C6 126.3(4)
C9 C8 H8 116.8
C6 C8 H8 116.8
C8 C9 H9A 120.0
C8 C9 H9B 120.0
H9A C9 H9B 120.0
N1 C10 C11 118.5(2)
N1 C10 H10A 107.7
C11 C10 H10A 107.7
N1 C10 H10B 107.7
C11 C10 H10B 107.7
H10A C10 H10B 107.1
O3 C11 O2 127.7(3)
O3 C11 C10 112.6(3)
O2 C11 C10 119.7(2)
O1 C12 C15 113.3(2)
O1 C12 C1 107.5(2)
C15 C12 C1 108.3(2)
O1 C12 H12 109.2
C15 C12 H12 109.2
C1 C12 H12 109.2
N2 C13 C14 125.6(3)
N2 C13 H13 117.2
C14 C13 H13 117.2
C15 C14 C13 119.3(3)
C15 C14 H14 120.3
C13 C14 H14 120.3
C14 C15 C16 117.7(3)
C14 C15 C12 120.5(2)
C16 C15 C12 121.7(2)
C21 C16 C17 117.7(3)
C21 C16 C15 124.3(3)
C17 C16 C15 118.0(2)
N2 C17 C18 117.7(3)
N2 C17 C16 122.8(3)
C18 C17 C16 119.5(3)
C19 C18 C17 121.1(3)
C19 C18 H18 119.4
C17 C18 H18 119.4
C18 C19 C20 120.0(3)
C18 C19 H19 120.0
C20 C19 H19 120.0
C21 C20 C19 120.7(3)
C21 C20 H20 119.6
C19 C20 H20 119.6
C20 C21 C16 121.0(3)
C20 C21 H21 119.5
C16 C21 H21 119.5

loop_
_geom_bond_atom_site_label_1
_geom_bond_atom_site_label_2
_geom_bond_distance
O1 C12 1.405(3)
O1 H1 0.8200
O2 C11 1.246(3)
O3 C11 1.236(3)
N1 C10 1.506(3)
N1 C5 1.525(3)
N1 C7 1.526(3)
N1 C1 1.538(3)
N2 C13 1.302(4)
N2 C17 1.376(4)
C1 C2 1.528(4)
C1 C12 1.538(4)
C1 H1A 0.9800
C2 C3 1.533(4)
C2 H2A 0.9700
C2 H2B 0.9700
C3 C4 1.525(4)
C3 C6 1.531(4)
C3 H3 0.9800
C4 C5 1.523(4)
C4 H4A 0.9700
C4 H4B 0.9700
C5 H5A 0.9700
C5 H5B 0.9700
C6 C8 1.500(4)
C6 C7 1.534(4)
C6 H6 0.9800
C7 H7A 0.9700
C7 H7B 0.9700
C8 C9 1.278(5)
C8 H8 0.9300
C9 H9A 0.9300
C9 H9B 0.9300
C10 C11 1.531(4)
C10 H10A 0.9700
C10 H10B 0.9700
C12 C15 1.522(4)
C12 H12 0.9800
C13 C14 1.404(4)
C13 H13 0.9300
C14 C15 1.372(4)
C14 H14 0.9300
C15 C16 1.427(4)
C16 C21 1.412(4)
C16 C17 1.419(4)
C17 C18 1.405(4)
C18 C19 1.353(4)
C18 H18 0.9300
C19 C20 1.393(4)
C19 H19 0.9300
C20 C21 1.366(4)
C20 H20 0.9300
C21 H21 0.9300

loop_
_geom_hbond_atom_site_label_D
_geom_hbond_atom_site_label_H
_geom_hbond_atom_site_label_A
_geom_hbond_site_symmetry_A
_geom_hbond_distance_DH
_geom_hbond_distance_HA
_geom_hbond_distance_DA
_geom_hbond_angle_DHA
O1 H1 O2 1_655 0.82 1.99 2.712(3) 147
C7 H7B O3 3_655 0.97 2.52 3.353(5) 144
C10 H10A O3 3_655 0.97 2.40 3.291(4) 152

loop_
_geom_torsion_atom_site_label_1
_geom_torsion_atom_site_label_2
_geom_torsion_atom_site_label_3
_geom_torsion_atom_site_label_4
_geom_torsion
C10 N1 C1 C2 -165.0(2)
C5 N1 C1 C2 72.0(2)
C7 N1 C1 C2 -43.9(3)
C10 N1 C1 C12 -37.9(3)
C5 N1 C1 C12 -160.9(2)
C7 N1 C1 C12 83.1(3)
N1 C1 C2 C3 -21.6(3)
C12 C1 C2 C3 -149.5(2)
C1 C2 C3 C4 -45.2(3)
C1 C2 C3 C6 71.0(3)
C6 C3 C4 C5 -49.2(3)
C2 C3 C4 C5 69.1(3)
C3 C4 C5 N1 -19.0(3)
C10 N1 C5 C4 -173.3(2)
C7 N1 C5 C4 69.9(3)
C1 N1 C5 C4 -48.6(3)
C4 C3 C6 C8 -165.4(3)
C2 C3 C6 C8 77.7(3)
C4 C3 C6 C7 71.4(3)
C2 C3 C6 C7 -45.5(3)
C10 N1 C7 C6 -166.1(2)
C5 N1 C7 C6 -47.1(3)
C1 N1 C7 C6 69.3(3)
C8 C6 C7 N1 -144.6(3)
C3 C6 C7 N1 -20.0(3)
C3 C6 C8 C9 121.8(4)
C7 C6 C8 C9 -117.0(4)
C5 N1 C10 C11 66.7(3)
C7 N1 C10 C11 -177.1(2)
C1 N1 C10 C11 -54.3(3)
N1 C10 C11 O3 165.5(2)
N1 C10 C11 O2 -14.8(4)
C2 C1 C12 O1 61.5(3)
N1 C1 C12 O1 -62.6(3)
C2 C1 C12 C15 -61.2(3)
N1 C1 C12 C15 174.6(2)
C17 N2 C13 C14 -2.5(5)
N2 C13 C14 C15 1.1(5)
C13 C14 C15 C16 1.8(4)
C13 C14 C15 C12 -177.2(3)
O1 C12 C15 C14 -14.7(4)
C1 C12 C15 C14 104.5(3)
O1 C12 C15 C16 166.4(2)
C1 C12 C15 C16 -74.5(3)
C14 C15 C16 C21 177.3(3)
C12 C15 C16 C21 -3.8(4)
C14 C15 C16 C17 -3.0(3)
C12 C15 C16 C17 176.0(2)
C13 N2 C17 C18 -179.9(3)
C13 N2 C17 C16 1.1(4)
C21 C16 C17 N2 -178.7(3)
C15 C16 C17 N2 1.6(4)
C21 C16 C17 C18 2.4(4)
C15 C16 C17 C18 -177.4(3)
N2 C17 C18 C19 179.2(3)
C16 C17 C18 C19 -1.8(4)
C17 C18 C19 C20 -0.1(5)
C18 C19 C20 C21 1.5(5)
C19 C20 C21 C16 -0.8(4)
C17 C16 C21 C20 -1.1(4)
C15 C16 C21 C20 178.6(3)
